data_7708967
loop_
_publ_author_name
'Yimthachote, Supajittra'
'Chumsaeng, Phongnarin'
'Phomphrai, Khamphee'

_publ_section_title
;
 Complexity of imine and amine Schiff-base tin(ii) complexes: drastic
 differences of amino and pyridyl side arms
;
_journal_name_full 'Dalton Transactions'
_journal_paper_doi 10.1039/D1DT02997E
_journal_year 2021
_chemical_formula_moiety '2(C21 H29 N2 O Sn0.5)'
_chemical_formula_sum 'C42 H58 N4 O2 Sn'
_chemical_formula_weight 769.61
_chemical_name_systematic 4b
_chemical_properties_physical Air-sensitive,Moisture-sensitive
_space_group_crystal_system monoclinic
_space_group_IT_number 15
_space_group_name_Hall '-C 2yc'
_space_group_name_H-M_alt 'C 1 2/c 1'
_atom_sites_solution_hydrogens mixed
_atom_sites_solution_primary iterative
_audit_creation_date 2021-05-29
_audit_creation_method
;
Olex2 1.3
(compiled 2020.11.12 svn.r5f609507 for OlexSys, GUI svn.r6272)
;
_audit_update_record
;
2021-08-12 deposited with the CCDC.	2021-11-23 downloaded from the CCDC.
;
_cell_angle_alpha 90
_cell_angle_beta 119.231(3)
_cell_angle_gamma 90
_cell_formula_units_Z 8
_cell_length_a 36.251(3)
_cell_length_b 9.7020(8)
_cell_length_c 25.772(2)
_cell_measurement_reflns_used 9818
_cell_measurement_temperature 100.0
_cell_measurement_theta_max 27.50
_cell_measurement_theta_min 2.31
_cell_volume 7909.9(11)
_computing_cell_refinement 'SAINT V8.40B (?, 2016)'
_computing_data_reduction 'SAINT V8.40B (?, 2016)'
_computing_molecular_graphics 'Olex2 1.3 (Dolomanov et al., 2009)'
_computing_publication_material 'Olex2 1.3 (Dolomanov et al., 2009)'
_computing_structure_refinement 'SHELXL 2018/3 (Sheldrick, 2015)'
_computing_structure_solution 'olex2.solve 1.3 (Bourhis et al., 2015)'
_diffrn_ambient_temperature 100.0
_diffrn_detector 'Bruker APEX2 area detector'
_diffrn_detector_area_resol_mean 7.9
_diffrn_detector_type 'CCD area detector'
_diffrn_measured_fraction_theta_full 0.999
_diffrn_measured_fraction_theta_max 0.999
_diffrn_measurement_device 'three-circle diffractometer'
_diffrn_measurement_device_type 'Bruker D8 Venture'
_diffrn_measurement_method '\w and \f scans'
_diffrn_radiation_monochromator 'mirror optics'
_diffrn_radiation_probe x-ray
_diffrn_radiation_type MoK\a
_diffrn_radiation_wavelength 0.71073
_diffrn_reflns_av_R_equivalents 0.0519
_diffrn_reflns_av_unetI/netI 0.0319
_diffrn_reflns_Laue_measured_fraction_full 0.999
_diffrn_reflns_Laue_measured_fraction_max 0.999
_diffrn_reflns_limit_h_max 45
_diffrn_reflns_limit_h_min -45
_diffrn_reflns_limit_k_max 12
_diffrn_reflns_limit_k_min -12
_diffrn_reflns_limit_l_max 32
_diffrn_reflns_limit_l_min -32
_diffrn_reflns_number 68140
_diffrn_reflns_point_group_measured_fraction_full 0.999
_diffrn_reflns_point_group_measured_fraction_max 0.999
_diffrn_reflns_theta_full 25.242
_diffrn_reflns_theta_max 26.729
_diffrn_reflns_theta_min 2.196
_diffrn_source 'microfocus sealed X-ray tube'
_diffrn_source_current 1.0
_diffrn_source_power 0.05
_diffrn_source_type 'Incoatec I\ms'
_diffrn_source_voltage 50.0
_diffrn_standards_number 0
_exptl_absorpt_coefficient_mu 0.685
_exptl_absorpt_correction_T_max 0.7456
_exptl_absorpt_correction_T_min 0.6424
_exptl_absorpt_correction_type multi-scan
_exptl_absorpt_process_details
;
SADABS-2016/2 (Bruker,2016/2) was used for absorption correction.
wR2(int) was 0.1249 before and 0.0569 after correction.
The Ratio of minimum to maximum transmission is 0.8616.
The \l/2 correction factor is Not present.
;
_exptl_crystal_colour 'clear light colourless'
_exptl_crystal_colour_lustre clear
_exptl_crystal_colour_modifier light
_exptl_crystal_colour_primary colourless
_exptl_crystal_density_diffrn 1.292
_exptl_crystal_description prism
_exptl_crystal_F_000 3232
_exptl_crystal_size_max 0.72
_exptl_crystal_size_mid 0.2
_exptl_crystal_size_min 0.05
_refine_diff_density_max 0.406
_refine_diff_density_min -0.616
_refine_diff_density_rms 0.072
_refine_ls_extinction_method none
_refine_ls_goodness_of_fit_ref 1.031
_refine_ls_hydrogen_treatment mixed
_refine_ls_matrix_type full
_refine_ls_number_parameters 463
_refine_ls_number_reflns 8402
_refine_ls_number_restraints 0
_refine_ls_restrained_S_all 1.031
_refine_ls_R_factor_all 0.0473
_refine_ls_R_factor_gt 0.0272
_refine_ls_shift/su_max 0.001
_refine_ls_shift/su_mean 0.000
_refine_ls_structure_factor_coef Fsqd
_refine_ls_weighting_details 'w=1/[\s^2^(Fo^2^)+(0.0245P)^2^+13.1881P] where P=(Fo^2^+2Fc^2^)/3'
_refine_ls_weighting_scheme calc
_refine_ls_wR_factor_gt 0.0582
_refine_ls_wR_factor_ref 0.0656
_reflns_Friedel_coverage 0.000
_reflns_number_gt 6328
_reflns_number_total 8402
_reflns_threshold_expression 'I > 2\s(I)'
_cod_data_source_file d1dt02997e2.cif
_cod_data_source_block c2_c
_cod_original_cell_volume 7910.1(12)
_cod_database_code 7708967
_shelx_shelxl_version_number 2018/3
_shelx_space_group_comment
;
The symmetry employed for this shelxl refinement is uniquely defined
by the following loop, which should always be used as a source of
symmetry information in preference to the above space-group names.
They are only intended as comments.
;
_shelx_estimated_absorpt_t_max 0.967
_shelx_estimated_absorpt_t_min 0.638
_olex2_refinement_description
;
1. Fixed Uiso
 At 1.2 times of:
  All C(H) groups, All C(H,H) groups
 At 1.5 times of:
  All C(H,H,H) groups
2.a Secondary CH2 refined with riding coordinates:
 C28(H28A,H28B), C22(H22A,H22B), C7(H7A,H7B), C1(H1A,H1B)
2.b Aromatic/amide H refined with riding coordinates:
 C32(H32), C34(H34), C24(H24), C25(H25), C26(H26), C27(H27), C13(H13),
 C11(H11), C3(H3A), C4(H4), C5(H5), C6(H6)
2.c Idealised Me refined as rotating group:
 C41(H41A,H41B,H41C), C40(H40A,H40B,H40C), C42(H42A,H42B,H42C), C38(H38A,H38B,
 H38C), C36(H36A,H36B,H36C), C37(H37A,H37B,H37C), C16(H16A,H16B,H16C), C15(H15A,
 H15B,H15C), C17(H17A,H17B,H17C), C21(H21A,H21B,H21C), C19(H19A,H19B,H19C),
 C20(H20A,H20B,H20C)
;
_olex2_submission_special_instructions 'No special instructions were received'

loop_
_space_group_symop_operation_xyz
'x, y, z'
'-x, y, -z+1/2'
'x+1/2, y+1/2, z'
'-x+1/2, y+1/2, -z+1/2'
'-x, -y, -z'
'x, -y, z-1/2'
'-x+1/2, -y+1/2, -z'
'x+1/2, -y+1/2, z-1/2'

loop_
_atom_site_label
_atom_site_type_symbol
_atom_site_fract_x
_atom_site_fract_y
_atom_site_fract_z
_atom_site_U_iso_or_equiv
_atom_site_adp_type
_atom_site_occupancy
_atom_site_site_symmetry_order
_atom_site_calc_flag
_atom_site_refinement_flags_posn
_atom_site_refinement_flags_adp
_atom_site_refinement_flags_occupancy
_atom_site_disorder_assembly
_atom_site_disorder_group
Sn2 Sn 0.500000 0.25695(2) 0.250000 0.00983(6) Uani 1 2 d S T P . .
Sn1 Sn 0.500000 0.75970(2) 0.250000 0.00967(6) Uani 1 2 d S T P . .
O2 O 0.54471(4) 0.38703(14) 0.31755(6) 0.0117(3) Uani 1 1 d . . . . .
O1 O 0.52008(4) 0.89053(14) 0.20322(6) 0.0117(3) Uani 1 1 d . . . . .
N1 N 0.56709(5) 0.83562(17) 0.33300(8) 0.0114(4) Uani 1 1 d . . . . .
N3 N 0.53726(5) 0.33700(17) 0.19910(8) 0.0119(4) Uani 1 1 d . . . . .
N4 N 0.55585(6) 0.34082(18) 0.10486(8) 0.0179(4) Uani 1 1 d . . . . .
N2 N 0.63187(6) 0.83217(18) 0.45283(8) 0.0192(4) Uani 1 1 d . . . . .
C30 C 0.58585(6) 0.36312(19) 0.33449(9) 0.0113(4) Uani 1 1 d . . . . .
C31 C 0.61506(6) 0.3140(2) 0.39188(9) 0.0113(4) Uani 1 1 d . . . . .
C39 C 0.60216(6) 0.2920(2) 0.44001(9) 0.0130(4) Uani 1 1 d . . . . .
C41 C 0.64003(7) 0.2568(2) 0.50078(9) 0.0201(5) Uani 1 1 d . . . . .
H41A H 0.652647 0.169792 0.497954 0.030 Uiso 1 1 calc R U . . .
H41B H 0.630510 0.247688 0.530262 0.030 Uiso 1 1 calc R U . . .
H41C H 0.661113 0.330583 0.512931 0.030 Uiso 1 1 calc R U . . .
C40 C 0.58197(7) 0.4232(2) 0.44829(9) 0.0174(5) Uani 1 1 d . . . . .
H40A H 0.602620 0.498502 0.461687 0.026 Uiso 1 1 calc R U . . .
H40B H 0.573098 0.406554 0.478077 0.026 Uiso 1 1 calc R U . . .
H40C H 0.557310 0.448430 0.410384 0.026 Uiso 1 1 calc R U . . .
C42 C 0.57075(7) 0.1718(2) 0.42237(9) 0.0157(4) Uani 1 1 d . . . . .
H42A H 0.546814 0.188504 0.382633 0.024 Uiso 1 1 calc R U . . .
H42B H 0.560504 0.164153 0.451108 0.024 Uiso 1 1 calc R U . . .
H42C H 0.584893 0.085865 0.422133 0.024 Uiso 1 1 calc R U . . .
C32 C 0.65581(6) 0.2806(2) 0.40286(9) 0.0125(4) Uani 1 1 d . . . . .
H32 H 0.675271 0.244949 0.440875 0.015 Uiso 1 1 calc R U . . .
C33 C 0.66947(6) 0.2968(2) 0.36117(9) 0.0124(4) Uani 1 1 d . . . . .
C34 C 0.64115(6) 0.3559(2) 0.30711(9) 0.0129(4) Uani 1 1 d . . . . .
H34 H 0.650002 0.374235 0.278653 0.015 Uiso 1 1 calc R U . . .
C28 C 0.56921(6) 0.4444(2) 0.23354(9) 0.0119(4) Uani 1 1 d . . . . .
H28A H 0.554954 0.526884 0.238053 0.014 Uiso 1 1 calc R U . . .
H28B H 0.584355 0.471890 0.211963 0.014 Uiso 1 1 calc R U . . .
C22 C 0.55531(7) 0.2155(2) 0.18551(9) 0.0132(4) Uani 1 1 d . . . . .
H22A H 0.532709 0.145856 0.165547 0.016 Uiso 1 1 calc R U . . .
H22B H 0.577168 0.174857 0.223377 0.016 Uiso 1 1 calc R U . . .
C23 C 0.57480(7) 0.24434(19) 0.14671(9) 0.0141(4) Uani 1 1 d . . . . .
C24 C 0.60990(7) 0.1718(2) 0.15409(10) 0.0252(5) Uani 1 1 d . . . . .
H24 H 0.622622 0.104166 0.184426 0.030 Uiso 1 1 calc R U . . .
C25 C 0.62612(9) 0.1994(3) 0.11657(13) 0.0408(7) Uani 1 1 d . . . . .
H25 H 0.650052 0.150661 0.120425 0.049 Uiso 1 1 calc R U . . .
C26 C 0.60688(9) 0.2994(3) 0.07334(12) 0.0370(7) Uani 1 1 d . . . . .
H26 H 0.617471 0.321341 0.047118 0.044 Uiso 1 1 calc R U . . .
C27 C 0.57220(8) 0.3661(2) 0.06910(10) 0.0250(5) Uani 1 1 d . . . . .
H27 H 0.558990 0.434217 0.039079 0.030 Uiso 1 1 calc R U . . .
C35 C 0.71395(6) 0.2540(2) 0.37401(9) 0.0151(4) Uani 1 1 d . . . . .
C38 C 0.74349(7) 0.3790(2) 0.39677(10) 0.0232(5) Uani 1 1 d . . . . .
H38A H 0.732421 0.452496 0.366881 0.035 Uiso 1 1 calc R U . . .
H38B H 0.771729 0.352332 0.404177 0.035 Uiso 1 1 calc R U . . .
H38C H 0.745223 0.412251 0.433807 0.035 Uiso 1 1 calc R U . . .
C36 C 0.71261(7) 0.1996(2) 0.31721(10) 0.0220(5) Uani 1 1 d . . . . .
H36A H 0.691675 0.125497 0.300297 0.033 Uiso 1 1 calc R U . . .
H36B H 0.740525 0.164016 0.326778 0.033 Uiso 1 1 calc R U . . .
H36C H 0.704781 0.274692 0.288263 0.033 Uiso 1 1 calc R U . . .
C37 C 0.73171(7) 0.1377(2) 0.42020(10) 0.0209(5) Uani 1 1 d . . . . .
H37A H 0.736289 0.172137 0.458649 0.031 Uiso 1 1 calc R U . . .
H37B H 0.758621 0.105704 0.424200 0.031 Uiso 1 1 calc R U . . .
H37C H 0.711564 0.061006 0.407249 0.031 Uiso 1 1 calc R U . . .
C9 C 0.55901(6) 0.86747(19) 0.20963(9) 0.0109(4) Uani 1 1 d . . . . .
C8 C 0.59465(6) 0.89004(19) 0.26548(9) 0.0117(4) Uani 1 1 d . . . . .
C13 C 0.63521(6) 0.8613(2) 0.27497(9) 0.0143(4) Uani 1 1 d . . . . .
H13 H 0.658810 0.875668 0.313322 0.017 Uiso 1 1 calc R U . . .
C12 C 0.64182(6) 0.8121(2) 0.22965(9) 0.0157(4) Uani 1 1 d . . . . .
C14 C 0.68571(7) 0.7757(2) 0.23820(10) 0.0192(5) Uani 1 1 d . . . . .
C16 C 0.69716(7) 0.8789(2) 0.20316(11) 0.0264(5) Uani 1 1 d . . . . .
H16A H 0.676378 0.872676 0.160783 0.040 Uiso 1 1 calc R U . . .
H16B H 0.725342 0.857483 0.208934 0.040 Uiso 1 1 calc R U . . .
H16C H 0.697085 0.972552 0.217387 0.040 Uiso 1 1 calc R U . . .
C15 C 0.68496(8) 0.6294(2) 0.21510(12) 0.0290(6) Uani 1 1 d . . . . .
H15A H 0.677020 0.563752 0.236856 0.044 Uiso 1 1 calc R U . . .
H15B H 0.713074 0.605985 0.221068 0.044 Uiso 1 1 calc R U . . .
H15C H 0.664323 0.624923 0.172613 0.044 Uiso 1 1 calc R U . . .
C17 C 0.71985(7) 0.7812(3) 0.30361(11) 0.0294(6) Uani 1 1 d . . . . .
H17A H 0.721646 0.874914 0.318832 0.044 Uiso 1 1 calc R U . . .
H17B H 0.747150 0.755191 0.307292 0.044 Uiso 1 1 calc R U . . .
H17C H 0.712625 0.716913 0.326613 0.044 Uiso 1 1 calc R U . . .
C11 C 0.60617(7) 0.7971(2) 0.17384(9) 0.0150(4) Uani 1 1 d . . . . .
H11 H 0.610316 0.767138 0.141964 0.018 Uiso 1 1 calc R U . . .
C10 C 0.56482(6) 0.82320(19) 0.16158(9) 0.0115(4) Uani 1 1 d . . . . .
C18 C 0.52716(7) 0.8001(2) 0.09880(9) 0.0145(4) Uani 1 1 d . . . . .
C21 C 0.49963(7) 0.9301(2) 0.07661(9) 0.0170(5) Uani 1 1 d . . . . .
H21A H 0.489532 0.954574 0.104418 0.025 Uiso 1 1 calc R U . . .
H21B H 0.475396 0.912509 0.037228 0.025 Uiso 1 1 calc R U . . .
H21C H 0.516400 1.006361 0.074007 0.025 Uiso 1 1 calc R U . . .
C29 C 0.60013(6) 0.38891(19) 0.29370(9) 0.0109(4) Uani 1 1 d . . . . .
C19 C 0.50059(7) 0.6785(2) 0.10002(9) 0.0167(5) Uani 1 1 d . . . . .
H19A H 0.517098 0.593319 0.108649 0.025 Uiso 1 1 calc R U . . .
H19B H 0.474964 0.670347 0.061266 0.025 Uiso 1 1 calc R U . . .
H19C H 0.492713 0.694028 0.130918 0.025 Uiso 1 1 calc R U . . .
C20 C 0.54167(7) 0.7669(2) 0.05338(10) 0.0195(5) Uani 1 1 d . . . . .
H20A H 0.558986 0.842859 0.052019 0.029 Uiso 1 1 calc R U . . .
H20B H 0.516894 0.754615 0.014009 0.029 Uiso 1 1 calc R U . . .
H20C H 0.558401 0.681856 0.065098 0.029 Uiso 1 1 calc R U . . .
C7 C 0.58822(6) 0.9421(2) 0.31527(9) 0.0122(4) Uani 1 1 d . . . . .
H7A H 0.615902 0.965922 0.349793 0.015 Uiso 1 1 calc R U . . .
H7B H 0.570672 1.026511 0.302410 0.015 Uiso 1 1 calc R U . . .
C1 C 0.59330(6) 0.7118(2) 0.35876(9) 0.0139(4) Uani 1 1 d . . . . .
H1A H 0.601316 0.675047 0.329817 0.017 Uiso 1 1 calc R U . . .
H1B H 0.575906 0.640852 0.364315 0.017 Uiso 1 1 calc R U . . .
C2 C 0.63300(7) 0.7335(2) 0.41732(9) 0.0146(4) Uani 1 1 d . . . . .
C3 C 0.66797(7) 0.6499(2) 0.43322(10) 0.0231(5) Uani 1 1 d . . . . .
H3A H 0.667810 0.581993 0.406578 0.028 Uiso 1 1 calc R U . . .
C4 C 0.70296(8) 0.6675(3) 0.48848(12) 0.0331(6) Uani 1 1 d . . . . .
H4 H 0.727129 0.610469 0.500813 0.040 Uiso 1 1 calc R U . . .
C5 C 0.70242(8) 0.7689(3) 0.52562(11) 0.0353(7) Uani 1 1 d . . . . .
H5 H 0.726181 0.783607 0.563790 0.042 Uiso 1 1 calc R U . . .
C6 C 0.66654(8) 0.8484(2) 0.50597(10) 0.0292(6) Uani 1 1 d . . . . .
H6 H 0.666359 0.918641 0.531513 0.035 Uiso 1 1 calc R U . . .
H1 H 0.5605(7) 0.871(2) 0.3574(10) 0.015(6) Uiso 1 1 d . . . . .
H3 H 0.5181(7) 0.373(2) 0.1667(10) 0.012(6) Uiso 1 1 d . . . . .

loop_
_atom_site_aniso_label
_atom_site_aniso_U_11
_atom_site_aniso_U_22
_atom_site_aniso_U_33
_atom_site_aniso_U_23
_atom_site_aniso_U_13
_atom_site_aniso_U_12
Sn2 0.00902(10) 0.01044(10) 0.01074(10) 0.000 0.00539(8) 0.000
Sn1 0.00913(10) 0.01028(10) 0.01030(10) 0.000 0.00528(8) 0.000
O2 0.0088(7) 0.0147(7) 0.0126(7) -0.0008(5) 0.0060(6) 0.0014(6)
O1 0.0095(7) 0.0152(7) 0.0121(7) 0.0021(5) 0.0066(6) 0.0015(6)
N1 0.0146(9) 0.0107(8) 0.0128(9) 0.0006(7) 0.0098(8) 0.0017(7)
N3 0.0099(9) 0.0140(9) 0.0105(9) 0.0003(7) 0.0041(7) 0.0013(7)
N4 0.0237(10) 0.0172(9) 0.0134(9) 0.0010(7) 0.0094(8) 0.0032(8)
N2 0.0226(10) 0.0216(10) 0.0124(9) 0.0007(7) 0.0078(8) -0.0017(8)
C30 0.0135(10) 0.0088(9) 0.0128(10) -0.0020(8) 0.0074(9) -0.0022(8)
C31 0.0123(10) 0.0107(10) 0.0123(10) -0.0018(8) 0.0071(9) -0.0025(8)
C39 0.0132(10) 0.0149(10) 0.0117(10) 0.0005(8) 0.0066(9) -0.0015(8)
C41 0.0164(11) 0.0317(13) 0.0128(11) 0.0026(9) 0.0076(9) -0.0003(9)
C40 0.0243(12) 0.0153(10) 0.0170(11) -0.0013(8) 0.0136(10) -0.0009(9)
C42 0.0177(11) 0.0162(10) 0.0162(11) 0.0000(8) 0.0106(9) -0.0023(9)
C32 0.0113(10) 0.0124(9) 0.0105(10) 0.0000(8) 0.0028(8) -0.0006(8)
C33 0.0100(10) 0.0119(9) 0.0161(11) -0.0014(8) 0.0071(8) -0.0002(8)
C34 0.0132(10) 0.0129(10) 0.0139(11) -0.0017(8) 0.0077(9) -0.0034(8)
C28 0.0119(10) 0.0122(10) 0.0125(10) 0.0000(8) 0.0066(8) -0.0008(8)
C22 0.0157(10) 0.0125(10) 0.0132(10) -0.0015(8) 0.0083(9) -0.0013(8)
C23 0.0183(11) 0.0128(10) 0.0130(10) -0.0036(8) 0.0091(9) -0.0018(8)
C24 0.0270(13) 0.0302(13) 0.0251(13) 0.0113(10) 0.0180(11) 0.0119(11)
C25 0.0476(17) 0.0472(17) 0.0502(18) 0.0198(14) 0.0417(15) 0.0241(14)
C26 0.0566(18) 0.0386(15) 0.0392(16) 0.0125(12) 0.0416(15) 0.0127(14)
C27 0.0413(15) 0.0210(12) 0.0192(12) 0.0040(9) 0.0200(11) 0.0038(11)
C35 0.0110(10) 0.0187(11) 0.0160(11) 0.0000(8) 0.0070(9) 0.0002(8)
C38 0.0163(11) 0.0243(12) 0.0267(13) -0.0011(10) 0.0086(10) -0.0016(10)
C36 0.0166(11) 0.0301(12) 0.0219(12) -0.0005(10) 0.0115(10) 0.0048(10)
C37 0.0174(11) 0.0252(12) 0.0222(12) 0.0052(9) 0.0114(10) 0.0075(9)
C9 0.0122(10) 0.0085(9) 0.0133(10) 0.0028(8) 0.0073(9) 0.0013(8)
C8 0.0133(10) 0.0095(9) 0.0131(11) 0.0025(8) 0.0071(9) -0.0004(8)
C13 0.0114(10) 0.0160(10) 0.0139(11) 0.0022(8) 0.0050(9) -0.0004(8)
C12 0.0126(10) 0.0162(10) 0.0214(12) 0.0036(8) 0.0108(9) 0.0025(9)
C14 0.0134(11) 0.0246(12) 0.0244(12) 0.0036(9) 0.0131(9) 0.0048(9)
C16 0.0208(12) 0.0305(13) 0.0359(15) 0.0046(11) 0.0201(11) 0.0039(10)
C15 0.0245(13) 0.0247(13) 0.0444(16) 0.0019(11) 0.0219(12) 0.0076(10)
C17 0.0154(12) 0.0426(15) 0.0297(14) 0.0072(11) 0.0106(11) 0.0093(11)
C11 0.0179(11) 0.0157(10) 0.0167(11) 0.0016(8) 0.0126(9) 0.0017(9)
C10 0.0146(10) 0.0094(9) 0.0125(10) 0.0025(8) 0.0082(9) 0.0003(8)
C18 0.0169(11) 0.0139(10) 0.0132(11) -0.0012(8) 0.0078(9) -0.0010(9)
C21 0.0197(11) 0.0165(10) 0.0126(11) 0.0020(8) 0.0063(9) 0.0028(9)
C29 0.0126(10) 0.0085(9) 0.0113(10) -0.0015(8) 0.0056(8) -0.0014(8)
C19 0.0192(11) 0.0165(11) 0.0148(11) -0.0025(8) 0.0086(9) -0.0023(9)
C20 0.0233(12) 0.0229(11) 0.0147(11) -0.0024(9) 0.0111(10) 0.0004(9)
C7 0.0126(10) 0.0122(10) 0.0125(10) -0.0003(8) 0.0066(8) -0.0008(8)
C1 0.0143(10) 0.0114(9) 0.0163(11) 0.0016(8) 0.0077(9) -0.0005(8)
C2 0.0141(10) 0.0138(10) 0.0151(11) 0.0057(8) 0.0065(9) -0.0012(8)
C3 0.0181(12) 0.0169(11) 0.0293(13) 0.0029(9) 0.0076(10) 0.0002(9)
C4 0.0169(12) 0.0266(13) 0.0389(16) 0.0129(11) 0.0006(11) 0.0017(10)
C5 0.0252(14) 0.0359(15) 0.0209(13) 0.0088(11) -0.0074(11) -0.0098(11)
C6 0.0365(15) 0.0274(13) 0.0162(12) -0.0002(10) 0.0071(11) -0.0084(11)

loop_
_atom_type_symbol
_atom_type_description
_atom_type_scat_dispersion_real
_atom_type_scat_dispersion_imag
_atom_type_scat_source
C C 0.0033 0.0016 'International Tables Vol C Tables 4.2.6.8 and 6.1.1.4'
H H 0.0000 0.0000 'International Tables Vol C Tables 4.2.6.8 and 6.1.1.4'
N N 0.0061 0.0033 'International Tables Vol C Tables 4.2.6.8 and 6.1.1.4'
O O 0.0106 0.0060 'International Tables Vol C Tables 4.2.6.8 and 6.1.1.4'
Sn Sn -0.6537 1.4246 'International Tables Vol C Tables 4.2.6.8 and 6.1.1.4'

loop_
_geom_angle_atom_site_label_1
_geom_angle_atom_site_label_2
_geom_angle_atom_site_label_3
_geom_angle
_geom_angle_site_symmetry_1
_geom_angle_site_symmetry_3
_geom_angle_publ_flag
O2 Sn2 O2 106.94(7) 2_655 . ?
O2 Sn2 N3 81.32(5) 2_655 2_655 ?
O2 Sn2 N3 81.32(5) . . ?
O2 Sn2 N3 76.68(5) . 2_655 ?
O2 Sn2 N3 76.68(6) 2_655 . ?
N3 Sn2 N3 142.64(8) . 2_655 ?
O1 Sn1 O1 106.03(7) . 2_655 ?
O1 Sn1 N1 81.08(5) 2_655 2_655 ?
O1 Sn1 N1 77.98(6) 2_655 . ?
O1 Sn1 N1 81.08(5) . . ?
O1 Sn1 N1 77.98(6) . 2_655 ?
N1 Sn1 N1 144.86(8) . 2_655 ?
C30 O2 Sn2 116.29(11) . . ?
C9 O1 Sn1 117.36(11) . . ?
Sn1 N1 H1 104.7(15) . . ?
C7 N1 Sn1 112.55(12) . . ?
C7 N1 H1 108.6(15) . . ?
C1 N1 Sn1 107.24(12) . . ?
C1 N1 C7 112.94(16) . . ?
C1 N1 H1 110.6(15) . . ?
Sn2 N3 H3 104.8(15) . . ?
C28 N3 Sn2 112.26(12) . . ?
C28 N3 H3 108.9(14) . . ?
C22 N3 Sn2 107.57(12) . . ?
C22 N3 C28 113.36(16) . . ?
C22 N3 H3 109.6(15) . . ?
C23 N4 C27 117.23(19) . . ?
C2 N2 C6 117.1(2) . . ?
O2 C30 C31 122.57(18) . . ?
O2 C30 C29 118.64(17) . . ?
C29 C30 C31 118.79(18) . . ?
C30 C31 C39 121.46(18) . . ?
C32 C31 C30 117.76(18) . . ?
C32 C31 C39 120.74(18) . . ?
C41 C39 C31 112.39(17) . . ?
C41 C39 C40 107.00(17) . . ?
C41 C39 C42 107.31(17) . . ?
C40 C39 C31 110.51(17) . . ?
C40 C39 C42 109.67(17) . . ?
C42 C39 C31 109.86(16) . . ?
C39 C41 H41A 109.5 . . ?
C39 C41 H41B 109.5 . . ?
C39 C41 H41C 109.5 . . ?
H41A C41 H41B 109.5 . . ?
H41A C41 H41C 109.5 . . ?
H41B C41 H41C 109.5 . . ?
C39 C40 H40A 109.5 . . ?
C39 C40 H40B 109.5 . . ?
C39 C40 H40C 109.5 . . ?
H40A C40 H40B 109.5 . . ?
H40A C40 H40C 109.5 . . ?
H40B C40 H40C 109.5 . . ?
C39 C42 H42A 109.5 . . ?
C39 C42 H42B 109.5 . . ?
C39 C42 H42C 109.5 . . ?
H42A C42 H42B 109.5 . . ?
H42A C42 H42C 109.5 . . ?
H42B C42 H42C 109.5 . . ?
C31 C32 H32 118.1 . . ?
C33 C32 C31 123.73(19) . . ?
C33 C32 H32 118.1 . . ?
C32 C33 C35 122.26(18) . . ?
C34 C33 C32 116.93(18) . . ?
C34 C33 C35 120.80(19) . . ?
C33 C34 H34 119.3 . . ?
C33 C34 C29 121.46(19) . . ?
C29 C34 H34 119.3 . . ?
N3 C28 H28A 109.7 . . ?
N3 C28 H28B 109.7 . . ?
N3 C28 C29 109.66(16) . . ?
H28A C28 H28B 108.2 . . ?
C29 C28 H28A 109.7 . . ?
C29 C28 H28B 109.7 . . ?
N3 C22 H22A 108.6 . . ?
N3 C22 H22B 108.6 . . ?
N3 C22 C23 114.59(17) . . ?
H22A C22 H22B 107.6 . . ?
C23 C22 H22A 108.6 . . ?
C23 C22 H22B 108.6 . . ?
N4 C23 C22 116.30(18) . . ?
N4 C23 C24 122.9(2) . . ?
C24 C23 C22 120.82(19) . . ?
C23 C24 H24 120.6 . . ?
C25 C24 C23 118.8(2) . . ?
C25 C24 H24 120.6 . . ?
C24 C25 H25 120.6 . . ?
C24 C25 C26 118.8(2) . . ?
C26 C25 H25 120.6 . . ?
C25 C26 H26 120.7 . . ?
C27 C26 C25 118.5(2) . . ?
C27 C26 H26 120.7 . . ?
N4 C27 C26 123.8(2) . . ?
N4 C27 H27 118.1 . . ?
C26 C27 H27 118.1 . . ?
C38 C35 C33 109.39(17) . . ?
C38 C35 C36 109.14(19) . . ?
C38 C35 C37 109.57(18) . . ?
C36 C35 C33 110.27(17) . . ?
C36 C35 C37 107.05(17) . . ?
C37 C35 C33 111.37(18) . . ?
C35 C38 H38A 109.5 . . ?
C35 C38 H38B 109.5 . . ?
C35 C38 H38C 109.5 . . ?
H38A C38 H38B 109.5 . . ?
H38A C38 H38C 109.5 . . ?
H38B C38 H38C 109.5 . . ?
C35 C36 H36A 109.5 . . ?
C35 C36 H36B 109.5 . . ?
C35 C36 H36C 109.5 . . ?
H36A C36 H36B 109.5 . . ?
H36A C36 H36C 109.5 . . ?
H36B C36 H36C 109.5 . . ?
C35 C37 H37A 109.5 . . ?
C35 C37 H37B 109.5 . . ?
C35 C37 H37C 109.5 . . ?
H37A C37 H37B 109.5 . . ?
H37A C37 H37C 109.5 . . ?
H37B C37 H37C 109.5 . . ?
O1 C9 C8 118.73(18) . . ?
O1 C9 C10 122.14(17) . . ?
C8 C9 C10 119.12(18) . . ?
C9 C8 C7 118.68(18) . . ?
C13 C8 C9 120.77(19) . . ?
C13 C8 C7 120.53(18) . . ?
C8 C13 H13 119.3 . . ?
C12 C13 C8 121.44(19) . . ?
C12 C13 H13 119.3 . . ?
C13 C12 C14 123.42(19) . . ?
C13 C12 C11 116.78(19) . . ?
C11 C12 C14 119.80(19) . . ?
C16 C14 C12 108.92(18) . . ?
C15 C14 C12 109.64(18) . . ?
C15 C14 C16 109.50(19) . . ?
C17 C14 C12 111.96(19) . . ?
C17 C14 C16 108.66(19) . . ?
C17 C14 C15 108.13(19) . . ?
C14 C16 H16A 109.5 . . ?
C14 C16 H16B 109.5 . . ?
C14 C16 H16C 109.5 . . ?
H16A C16 H16B 109.5 . . ?
H16A C16 H16C 109.5 . . ?
H16B C16 H16C 109.5 . . ?
C14 C15 H15A 109.5 . . ?
C14 C15 H15B 109.5 . . ?
C14 C15 H15C 109.5 . . ?
H15A C15 H15B 109.5 . . ?
H15A C15 H15C 109.5 . . ?
H15B C15 H15C 109.5 . . ?
C14 C17 H17A 109.5 . . ?
C14 C17 H17B 109.5 . . ?
C14 C17 H17C 109.5 . . ?
H17A C17 H17B 109.5 . . ?
H17A C17 H17C 109.5 . . ?
H17B C17 H17C 109.5 . . ?
C12 C11 H11 117.8 . . ?
C12 C11 C10 124.49(19) . . ?
C10 C11 H11 117.8 . . ?
C9 C10 C18 121.80(18) . . ?
C11 C10 C9 117.24(18) . . ?
C11 C10 C18 120.94(18) . . ?
C21 C18 C10 110.69(16) . . ?
C19 C18 C10 109.48(16) . . ?
C19 C18 C21 109.84(18) . . ?
C19 C18 C20 107.85(17) . . ?
C20 C18 C10 111.95(17) . . ?
C20 C18 C21 106.95(17) . . ?
C18 C21 H21A 109.5 . . ?
C18 C21 H21B 109.5 . . ?
C18 C21 H21C 109.5 . . ?
H21A C21 H21B 109.5 . . ?
H21A C21 H21C 109.5 . . ?
H21B C21 H21C 109.5 . . ?
C30 C29 C28 118.40(18) . . ?
C34 C29 C30 120.95(18) . . ?
C34 C29 C28 120.53(19) . . ?
C18 C19 H19A 109.5 . . ?
C18 C19 H19B 109.5 . . ?
C18 C19 H19C 109.5 . . ?
H19A C19 H19B 109.5 . . ?
H19A C19 H19C 109.5 . . ?
H19B C19 H19C 109.5 . . ?
C18 C20 H20A 109.5 . . ?
C18 C20 H20B 109.5 . . ?
C18 C20 H20C 109.5 . . ?
H20A C20 H20B 109.5 . . ?
H20A C20 H20C 109.5 . . ?
H20B C20 H20C 109.5 . . ?
N1 C7 C8 110.40(16) . . ?
N1 C7 H7A 109.6 . . ?
N1 C7 H7B 109.6 . . ?
C8 C7 H7A 109.6 . . ?
C8 C7 H7B 109.6 . . ?
H7A C7 H7B 108.1 . . ?
N1 C1 H1A 108.4 . . ?
N1 C1 H1B 108.4 . . ?
N1 C1 C2 115.34(17) . . ?
H1A C1 H1B 107.5 . . ?
C2 C1 H1A 108.4 . . ?
C2 C1 H1B 108.4 . . ?
N2 C2 C1 116.80(18) . . ?
N2 C2 C3 123.0(2) . . ?
C3 C2 C1 120.2(2) . . ?
C2 C3 H3A 120.6 . . ?
C4 C3 C2 118.7(2) . . ?
C4 C3 H3A 120.6 . . ?
C3 C4 H4 120.4 . . ?
C3 C4 C5 119.1(2) . . ?
C5 C4 H4 120.4 . . ?
C4 C5 H5 120.8 . . ?
C6 C5 C4 118.3(2) . . ?
C6 C5 H5 120.8 . . ?
N2 C6 C5 123.7(2) . . ?
N2 C6 H6 118.1 . . ?
C5 C6 H6 118.1 . . ?

loop_
_geom_bond_atom_site_label_1
_geom_bond_atom_site_label_2
_geom_bond_distance
_geom_bond_site_symmetry_2
_geom_bond_publ_flag
Sn2 O2 2.1201(13) 2_655 ?
Sn2 O2 2.1201(13) . ?
Sn2 N3 2.4248(17) . ?
Sn2 N3 2.4249(17) 2_655 ?
Sn1 O1 2.1099(14) . ?
Sn1 O1 2.1100(13) 2_655 ?
Sn1 N1 2.4399(17) 2_655 ?
Sn1 N1 2.4398(17) . ?
O2 C30 1.354(2) . ?
O1 C9 1.357(2) . ?
N1 C7 1.484(3) . ?
N1 C1 1.473(3) . ?
N1 H1 0.85(2) . ?
N3 C28 1.487(2) . ?
N3 C22 1.471(3) . ?
N3 H3 0.86(2) . ?
N4 C23 1.337(3) . ?
N4 C27 1.340(3) . ?
N2 C2 1.339(3) . ?
N2 C6 1.341(3) . ?
C30 C31 1.416(3) . ?
C30 C29 1.402(3) . ?
C31 C39 1.539(3) . ?
C31 C32 1.400(3) . ?
C39 C41 1.534(3) . ?
C39 C40 1.534(3) . ?
C39 C42 1.536(3) . ?
C41 H41A 0.9800 . ?
C41 H41B 0.9800 . ?
C41 H41C 0.9800 . ?
C40 H40A 0.9800 . ?
C40 H40B 0.9800 . ?
C40 H40C 0.9800 . ?
C42 H42A 0.9800 . ?
C42 H42B 0.9800 . ?
C42 H42C 0.9800 . ?
C32 H32 0.9500 . ?
C32 C33 1.394(3) . ?
C33 C34 1.388(3) . ?
C33 C35 1.537(3) . ?
C34 H34 0.9500 . ?
C34 C29 1.390(3) . ?
C28 H28A 0.9900 . ?
C28 H28B 0.9900 . ?
C28 C29 1.501(3) . ?
C22 H22A 0.9900 . ?
C22 H22B 0.9900 . ?
C22 C23 1.506(3) . ?
C23 C24 1.384(3) . ?
C24 H24 0.9500 . ?
C24 C25 1.381(3) . ?
C25 H25 0.9500 . ?
C25 C26 1.382(4) . ?
C26 H26 0.9500 . ?
C26 C27 1.371(4) . ?
C27 H27 0.9500 . ?
C35 C38 1.533(3) . ?
C35 C36 1.534(3) . ?
C35 C37 1.535(3) . ?
C38 H38A 0.9800 . ?
C38 H38B 0.9800 . ?
C38 H38C 0.9800 . ?
C36 H36A 0.9800 . ?
C36 H36B 0.9800 . ?
C36 H36C 0.9800 . ?
C37 H37A 0.9800 . ?
C37 H37B 0.9800 . ?
C37 H37C 0.9800 . ?
C9 C8 1.404(3) . ?
C9 C10 1.420(3) . ?
C8 C13 1.396(3) . ?
C8 C7 1.499(3) . ?
C13 H13 0.9500 . ?
C13 C12 1.386(3) . ?
C12 C14 1.537(3) . ?
C12 C11 1.394(3) . ?
C14 C16 1.535(3) . ?
C14 C15 1.535(3) . ?
C14 C17 1.529(3) . ?
C16 H16A 0.9800 . ?
C16 H16B 0.9800 . ?
C16 H16C 0.9800 . ?
C15 H15A 0.9800 . ?
C15 H15B 0.9800 . ?
C15 H15C 0.9800 . ?
C17 H17A 0.9800 . ?
C17 H17B 0.9800 . ?
C17 H17C 0.9800 . ?
C11 H11 0.9500 . ?
C11 C10 1.396(3) . ?
C10 C18 1.541(3) . ?
C18 C21 1.535(3) . ?
C18 C19 1.534(3) . ?
C18 C20 1.534(3) . ?
C21 H21A 0.9800 . ?
C21 H21B 0.9800 . ?
C21 H21C 0.9800 . ?
C19 H19A 0.9800 . ?
C19 H19B 0.9800 . ?
C19 H19C 0.9800 . ?
C20 H20A 0.9800 . ?
C20 H20B 0.9800 . ?
C20 H20C 0.9800 . ?
C7 H7A 0.9900 . ?
C7 H7B 0.9900 . ?
C1 H1A 0.9900 . ?
C1 H1B 0.9900 . ?
C1 C2 1.507(3) . ?
C2 C3 1.387(3) . ?
C3 H3A 0.9500 . ?
C3 C4 1.379(3) . ?
C4 H4 0.9500 . ?
C4 C5 1.380(4) . ?
C5 H5 0.9500 . ?
C5 C6 1.378(4) . ?
C6 H6 0.9500 . ?

loop_
_geom_torsion_atom_site_label_1
_geom_torsion_atom_site_label_2
_geom_torsion_atom_site_label_3
_geom_torsion_atom_site_label_4
_geom_torsion
_geom_torsion_site_symmetry_1
_geom_torsion_site_symmetry_2
_geom_torsion_site_symmetry_3
_geom_torsion_site_symmetry_4
_geom_torsion_publ_flag
Sn2 O2 C30 C31 -113.44(17) . . . . ?
Sn2 O2 C30 C29 66.98(19) . . . . ?
Sn2 N3 C28 C29 57.44(18) . . . . ?
Sn2 N3 C22 C23 172.38(14) . . . . ?
Sn1 O1 C9 C8 -66.4(2) . . . . ?
Sn1 O1 C9 C10 114.45(17) . . . . ?
Sn1 N1 C7 C8 -56.27(18) . . . . ?
Sn1 N1 C1 C2 -169.52(14) . . . . ?
O2 C30 C31 C39 -3.4(3) . . . . ?
O2 C30 C31 C32 174.16(17) . . . . ?
O2 C30 C29 C34 -174.87(17) . . . . ?
O2 C30 C29 C28 1.1(3) . . . . ?
O1 C9 C8 C13 176.83(17) . . . . ?
O1 C9 C8 C7 -1.5(3) . . . . ?
O1 C9 C10 C11 -177.40(17) . . . . ?
O1 C9 C10 C18 0.7(3) . . . . ?
N1 C1 C2 N2 30.3(3) . . . . ?
N1 C1 C2 C3 -152.0(2) . . . . ?
N3 C28 C29 C30 -68.6(2) . . . . ?
N3 C28 C29 C34 107.4(2) . . . . ?
N3 C22 C23 N4 -35.2(3) . . . . ?
N3 C22 C23 C24 146.0(2) . . . . ?
N4 C23 C24 C25 -0.3(4) . . . . ?
N2 C2 C3 C4 1.1(3) . . . . ?
C30 C31 C39 C41 -172.45(18) . . . . ?
C30 C31 C39 C40 -53.0(2) . . . . ?
C30 C31 C39 C42 68.1(2) . . . . ?
C30 C31 C32 C33 1.9(3) . . . . ?
C31 C30 C29 C34 5.5(3) . . . . ?
C31 C30 C29 C28 -178.47(17) . . . . ?
C31 C32 C33 C34 3.3(3) . . . . ?
C31 C32 C33 C35 -177.65(18) . . . . ?
C39 C31 C32 C33 179.45(18) . . . . ?
C32 C31 C39 C41 10.1(3) . . . . ?
C32 C31 C39 C40 129.55(19) . . . . ?
C32 C31 C39 C42 -109.3(2) . . . . ?
C32 C33 C34 C29 -4.2(3) . . . . ?
C32 C33 C35 C38 -94.4(2) . . . . ?
C32 C33 C35 C36 145.5(2) . . . . ?
C32 C33 C35 C37 26.8(3) . . . . ?
C33 C34 C29 C30 -0.2(3) . . . . ?
C33 C34 C29 C28 -176.08(18) . . . . ?
C34 C33 C35 C38 84.6(2) . . . . ?
C34 C33 C35 C36 -35.5(3) . . . . ?
C34 C33 C35 C37 -154.17(19) . . . . ?
C28 N3 C22 C23 -62.9(2) . . . . ?
C22 N3 C28 C29 -64.7(2) . . . . ?
C22 C23 C24 C25 178.5(2) . . . . ?
C23 N4 C27 C26 -0.2(3) . . . . ?
C23 C24 C25 C26 0.5(4) . . . . ?
C24 C25 C26 C27 -0.6(5) . . . . ?
C25 C26 C27 N4 0.5(4) . . . . ?
C27 N4 C23 C22 -178.70(19) . . . . ?
C27 N4 C23 C24 0.1(3) . . . . ?
C35 C33 C34 C29 176.76(18) . . . . ?
C9 C8 C13 C12 1.2(3) . . . . ?
C9 C8 C7 N1 67.5(2) . . . . ?
C9 C10 C18 C21 55.0(2) . . . . ?
C9 C10 C18 C19 -66.2(2) . . . . ?
C9 C10 C18 C20 174.22(18) . . . . ?
C8 C9 C10 C11 3.5(3) . . . . ?
C8 C9 C10 C18 -178.40(17) . . . . ?
C8 C13 C12 C14 -178.53(19) . . . . ?
C8 C13 C12 C11 2.0(3) . . . . ?
C13 C8 C7 N1 -110.9(2) . . . . ?
C13 C12 C14 C16 -112.3(2) . . . . ?
C13 C12 C14 C15 127.9(2) . . . . ?
C13 C12 C14 C17 7.9(3) . . . . ?
C13 C12 C11 C10 -2.5(3) . . . . ?
C12 C11 C10 C9 -0.2(3) . . . . ?
C12 C11 C10 C18 -178.37(19) . . . . ?
C14 C12 C11 C10 178.00(19) . . . . ?
C11 C12 C14 C16 67.1(3) . . . . ?
C11 C12 C14 C15 -52.7(3) . . . . ?
C11 C12 C14 C17 -172.7(2) . . . . ?
C11 C10 C18 C21 -127.0(2) . . . . ?
C11 C10 C18 C19 111.8(2) . . . . ?
C11 C10 C18 C20 -7.7(3) . . . . ?
C10 C9 C8 C13 -4.0(3) . . . . ?
C10 C9 C8 C7 177.64(17) . . . . ?
C29 C30 C31 C39 176.22(17) . . . . ?
C29 C30 C31 C32 -6.3(3) . . . . ?
C7 N1 C1 C2 65.9(2) . . . . ?
C7 C8 C13 C12 179.51(18) . . . . ?
C1 N1 C7 C8 65.3(2) . . . . ?
C1 C2 C3 C4 -176.5(2) . . . . ?
C2 N2 C6 C5 -0.7(4) . . . . ?
C2 C3 C4 C5 -1.2(4) . . . . ?
C3 C4 C5 C6 0.5(4) . . . . ?
C4 C5 C6 N2 0.5(4) . . . . ?
C6 N2 C2 C1 177.49(19) . . . . ?
C6 N2 C2 C3 -0.2(3) . . . . ?
